data_7231706
loop_
_publ_author_name
'Adonin, Sergey A.'
'Gorokh, Igor D.'
'Novikov, Alexander S.'
'Samsonenko, Denis G.'
'Yushina, Irina V.'
'Sokolov, Maxim N.'
'Fedin, Vladimir P.'

_publ_section_title
;
 Halobismuthates with halopyridinium cations: appearance or non-appearance
 of unusual colouring
;
_journal_issue 48
_journal_name_full CrystEngComm
_journal_page_first 7766
_journal_paper_doi 10.1039/C8CE01749B
_journal_volume 20
_journal_year 2018
_chemical_absolute_configuration unk
_chemical_formula_sum 'C15 H21 Bi2 Br12 N3 O3'
_chemical_formula_weight 1668.23
_space_group_crystal_system monoclinic
_space_group_IT_number 4
_space_group_name_Hall 'P 2yb'
_space_group_name_H-M_alt 'P 1 21 1'
_symmetry_space_group_name_Hall 'P 2yb'
_symmetry_space_group_name_H-M 'P 1 21 1'
_atom_sites_solution_hydrogens geom
_atom_sites_solution_primary dual
_atom_sites_solution_secondary difmap
_audit_creation_method SHELXL-2017/1
_audit_update_record
;
2018-08-24 deposited with the CCDC.
2018-10-26 downloaded from the CCDC.
;
_cell_angle_alpha 90
_cell_angle_beta 100.515(3)
_cell_angle_gamma 90
_cell_formula_units_Z 2
_cell_length_a 9.3220(3)
_cell_length_b 20.3199(7)
_cell_length_c 9.6981(3)
_cell_measurement_reflns_used 3339
_cell_measurement_temperature 130(2)
_cell_measurement_theta_max 28.21
_cell_measurement_theta_min 3.70
_cell_volume 1806.19(10)
_computing_cell_refinement 'CrysAlisPro 1.171.38.46 (Rigaku OD, 2015)'
_computing_data_collection 'CrysAlisPro 1.171.38.41 (Rigaku OD, 2015)'
_computing_data_reduction 'CrysAlisPro 1.171.38.46 (Rigaku OD, 2015)'
_computing_molecular_graphics 'ShelXle (H\"ubschle, 2011)'
_computing_publication_material 'CIFTAB-2014 (Sheldrick, 2015)'
_computing_structure_refinement 'SHELXL-2017 (Sheldrick, 2015)'
_computing_structure_solution 'SHELXT-2014 (Sheldrick, 2015)'
_diffrn_ambient_temperature 130(2)
_diffrn_detector 'CCD plate'
_diffrn_detector_area_resol_mean 10.6168
_diffrn_detector_type AtlasS2
_diffrn_measured_fraction_theta_full 0.997
_diffrn_measured_fraction_theta_max 0.997
_diffrn_measurement_device 'four-circle diffractometer'
_diffrn_measurement_device_type 'New Xcalibur, AtlasS2'
_diffrn_measurement_method '\w scans'
_diffrn_radiation_monochromator graphite
_diffrn_radiation_probe x-ray
_diffrn_radiation_source 'fine-focus sealed tube'
_diffrn_radiation_type MoK\a
_diffrn_radiation_wavelength 0.71073
_diffrn_reflns_av_R_equivalents 0.0381
_diffrn_reflns_av_unetI/netI 0.0865
_diffrn_reflns_Laue_measured_fraction_full 0.997
_diffrn_reflns_Laue_measured_fraction_max 0.997
_diffrn_reflns_limit_h_max 11
_diffrn_reflns_limit_h_min -9
_diffrn_reflns_limit_k_max 20
_diffrn_reflns_limit_k_min -24
_diffrn_reflns_limit_l_max 11
_diffrn_reflns_limit_l_min -10
_diffrn_reflns_number 7353
_diffrn_reflns_point_group_measured_fraction_full 0.794
_diffrn_reflns_point_group_measured_fraction_max 0.792
_diffrn_reflns_theta_full 25.242
_diffrn_reflns_theta_max 25.350
_diffrn_reflns_theta_min 3.352
_diffrn_source 'sealed X-ray tube'
_exptl_absorpt_coefficient_mu 23.026
_exptl_absorpt_correction_T_max 0.987
_exptl_absorpt_correction_T_min 0.942
_exptl_absorpt_correction_type analytical
_exptl_absorpt_process_details
;
CrysAlisPro 1.171.38.46 (Rigaku Oxford Diffraction, 2015)
Analytical numeric absorption correction using a multifaceted crystal
model based on expressions derived by R.C. Clark & J.S. Reid.
(Clark, R. C. & Reid, J. S. (1995). Acta Cryst. A51, 887-897)
;
_exptl_crystal_colour colorless
_exptl_crystal_density_diffrn 3.067
_exptl_crystal_description plate
_exptl_crystal_F_000 1484
_exptl_crystal_size_max 0.45
_exptl_crystal_size_mid 0.25
_exptl_crystal_size_min 0.06
_refine_diff_density_max 2.658
_refine_diff_density_min -3.256
_refine_diff_density_rms 0.316
_refine_ls_abs_structure_details
;
 Flack x determined using 1534 quotients [(I+)-(I-)]/[(I+)+(I-)]
 (Parsons, Flack and Wagner, Acta Cryst. B69 (2013) 249-259).
;
_refine_ls_abs_structure_Flack -0.037(10)
_refine_ls_extinction_method none
_refine_ls_goodness_of_fit_ref 1.000
_refine_ls_hydrogen_treatment constr
_refine_ls_matrix_type full
_refine_ls_number_parameters 316
_refine_ls_number_reflns 5242
_refine_ls_number_restraints 103
_refine_ls_restrained_S_all 0.993
_refine_ls_R_factor_all 0.0479
_refine_ls_R_factor_gt 0.0423
_refine_ls_shift/su_max 0.000
_refine_ls_shift/su_mean 0.000
_refine_ls_structure_factor_coef Fsqd
_refine_ls_weighting_details 'w=1/[\s^2^(Fo^2^)+(0.0254P)^2^] where P=(Fo^2^+2Fc^2^)/3'
_refine_ls_weighting_scheme calc
_refine_ls_wR_factor_gt 0.0845
_refine_ls_wR_factor_ref 0.0883
_reflns_Friedel_coverage 0.541
_reflns_Friedel_fraction_full 0.577
_reflns_Friedel_fraction_max 0.573
_reflns_number_gt 4817
_reflns_number_total 5242
_reflns_threshold_expression >2\s(I)
_cod_data_source_file c8ce01749b2.cif
_cod_data_source_block IG337
_cod_depositor_comments 'Adding full bibliography for 7231701--7231709.cif.'
_cod_database_code 7231706
_shelx_shelxl_version_number 2017/1
_shelx_space_group_comment
;
The symmetry employed for this shelxl refinement is uniquely defined
by the following loop, which should always be used as a source of
symmetry information in preference to the above space-group names.
They are only intended as comments.
;
_shelx_estimated_absorpt_t_min 0.034
_shelx_estimated_absorpt_t_max 0.339

loop_
_space_group_symop_operation_xyz
'x, y, z'
'-x, y+1/2, -z'

loop_
_atom_site_label
_atom_site_type_symbol
_atom_site_fract_x
_atom_site_fract_y
_atom_site_fract_z
_atom_site_U_iso_or_equiv
_atom_site_adp_type
_atom_site_occupancy
_atom_site_site_symmetry_order
_atom_site_calc_flag
_atom_site_refinement_flags_posn
_atom_site_refinement_flags_adp
Bi1 Bi 0.79970(8) 0.48705(4) 0.45445(8) 0.01127(19) Uani 1 1 d . .
Bi2 Bi 0.69251(8) 0.67310(4) 0.40962(8) 0.0127(2) Uani 1 1 d . .
Br11 Br 0.9673(2) 0.43230(11) 0.6958(2) 0.0166(5) Uani 1 1 d . .
Br12 Br 0.9451(2) 0.42128(12) 0.2773(2) 0.0173(5) Uani 1 1 d . .
Br13 Br 0.5962(2) 0.39104(11) 0.4459(2) 0.0166(5) Uani 1 1 d . .
Br14 Br 0.6305(2) 0.55776(11) 0.2111(2) 0.0153(5) Uani 1 1 d . .
Br15 Br 0.6263(2) 0.57258(11) 0.6228(2) 0.0172(5) Uani 1 1 d . .
Br16 Br 0.9907(2) 0.60887(11) 0.4720(2) 0.0154(5) Uani 1 1 d . .
Br17 Br 0.7691(2) 0.76123(13) 0.6244(2) 0.0253(6) Uani 1 1 d . .
Br18 Br 0.7767(2) 0.74488(12) 0.1991(2) 0.0226(5) Uani 1 1 d . .
Br19 Br 0.4113(2) 0.71197(13) 0.3470(2) 0.0262(6) Uani 1 1 d . .
N1 N 0.7319(19) 0.2468(9) 0.3239(19) 0.020(3) Uani 1 1 d . U
H1 H 0.766063 0.247268 0.414678 0.024 Uiso 1 1 calc R U
C11 C 0.825(2) 0.2543(11) 0.235(2) 0.020(3) Uani 1 1 d . U
H11 H 0.925416 0.262016 0.270220 0.024 Uiso 1 1 calc R U
C12 C 0.774(2) 0.2507(11) 0.094(2) 0.019(3) Uani 1 1 d . U
C13 C 0.627(2) 0.2419(11) 0.041(2) 0.021(3) Uani 1 1 d . U
H13 H 0.591496 0.238664 -0.056790 0.025 Uiso 1 1 calc R U
C14 C 0.532(2) 0.2378(12) 0.136(2) 0.022(3) Uani 1 1 d . U
H14 H 0.429989 0.234512 0.103949 0.026 Uiso 1 1 calc R U
C15 C 0.589(2) 0.2387(11) 0.279(2) 0.022(3) Uani 1 1 d . U
H15 H 0.526252 0.233547 0.345367 0.026 Uiso 1 1 calc R U
Br1 Br 0.9068(3) 0.26125(14) -0.0301(3) 0.0347(7) Uani 1 1 d . .
N2 N 0.4633(19) 0.4036(9) 0.7664(18) 0.018(3) Uani 1 1 d . U
H2 H 0.433164 0.402474 0.674961 0.022 Uiso 1 1 calc R U
C21 C 0.363(2) 0.4000(11) 0.851(2) 0.020(3) Uani 1 1 d . U
H21 H 0.261877 0.398433 0.810924 0.024 Uiso 1 1 calc R U
C22 C 0.406(2) 0.3985(12) 0.992(2) 0.022(3) Uani 1 1 d . U
C23 C 0.553(2) 0.4060(11) 1.050(2) 0.021(3) Uani 1 1 d . U
H23 H 0.584095 0.408189 1.149084 0.025 Uiso 1 1 calc R U
C24 C 0.651(3) 0.4101(11) 0.961(2) 0.022(3) Uani 1 1 d . U
H24 H 0.751911 0.413893 0.999681 0.027 Uiso 1 1 calc R U
C25 C 0.607(2) 0.4087(11) 0.816(2) 0.019(3) Uani 1 1 d . U
H25 H 0.675435 0.411384 0.754819 0.023 Uiso 1 1 calc R U
Br2 Br 0.2616(3) 0.39253(14) 1.1028(3) 0.0333(6) Uani 1 1 d . U
N3 N 0.1300(18) 0.5729(9) 0.1474(18) 0.019(4) Uani 1 1 d . U
H3 H 0.159293 0.566366 0.237809 0.023 Uiso 1 1 calc R U
C31 C 0.230(3) 0.5695(12) 0.060(2) 0.024(4) Uani 1 1 d . U
H31 H 0.330862 0.562571 0.095203 0.029 Uiso 1 1 calc R U
C32 C 0.179(3) 0.5763(12) -0.080(2) 0.023(3) Uani 1 1 d . U
C33 C 0.032(3) 0.5887(12) -0.132(2) 0.023(4) Uani 1 1 d . U
H33 H -0.002045 0.594611 -0.229299 0.028 Uiso 1 1 calc R U
C34 C -0.062(2) 0.5923(11) -0.042(2) 0.020(5) Uani 1 1 d . .
H34 H -0.163321 0.599094 -0.075180 0.024 Uiso 1 1 calc R U
C35 C -0.009(2) 0.5859(12) 0.099(2) 0.022(5) Uani 1 1 d . U
H35 H -0.074200 0.590918 0.163851 0.026 Uiso 1 1 calc R U
Br3 Br 0.3163(3) 0.57076(12) -0.2021(3) 0.0272(6) Uani 1 1 d . U
O1 O 0.8990(15) 0.2754(8) 0.5727(16) 0.023(4) Uani 1 1 d . .
O2 O 0.2599(15) 0.4115(8) 0.5194(15) 0.026(4) Uani 1 1 d . .
O3 O 0.3054(15) 0.5345(7) 0.3831(15) 0.021(4) Uani 1 1 d . .

loop_
_atom_site_aniso_label
_atom_site_aniso_U_11
_atom_site_aniso_U_22
_atom_site_aniso_U_33
_atom_site_aniso_U_23
_atom_site_aniso_U_13
_atom_site_aniso_U_12
Bi1 0.0115(4) 0.0084(4) 0.0136(4) 0.0001(4) 0.0014(3) 0.0013(4)
Bi2 0.0131(4) 0.0105(5) 0.0142(4) 0.0000(4) 0.0016(3) 0.0025(4)
Br11 0.0151(10) 0.0156(13) 0.0173(11) 0.0013(10) -0.0015(8) 0.0010(10)
Br12 0.0150(10) 0.0193(13) 0.0171(11) -0.0029(10) 0.0015(9) 0.0045(10)
Br13 0.0166(10) 0.0155(13) 0.0178(11) -0.0030(10) 0.0037(8) -0.0036(10)
Br14 0.0139(10) 0.0141(12) 0.0163(11) -0.0030(9) -0.0017(8) 0.0009(10)
Br15 0.0180(11) 0.0193(14) 0.0152(11) -0.0001(10) 0.0054(9) 0.0029(10)
Br16 0.0130(10) 0.0155(13) 0.0172(11) 0.0009(9) 0.0015(8) -0.0012(10)
Br17 0.0220(11) 0.0225(15) 0.0311(14) -0.0119(11) 0.0041(10) -0.0041(12)
Br18 0.0250(11) 0.0206(14) 0.0220(12) 0.0074(11) 0.0038(9) -0.0014(11)
Br19 0.0178(11) 0.0395(17) 0.0206(12) -0.0005(11) 0.0013(9) 0.0124(12)
N1 0.025(6) 0.014(6) 0.021(6) -0.003(6) 0.006(5) 0.005(6)
C11 0.024(6) 0.013(7) 0.022(6) 0.000(6) 0.004(5) 0.007(6)
C12 0.024(6) 0.013(7) 0.021(6) 0.004(6) 0.005(5) 0.008(6)
C13 0.025(6) 0.016(7) 0.021(6) 0.005(6) 0.004(5) 0.003(6)
C14 0.025(6) 0.018(7) 0.023(6) 0.003(6) 0.005(5) 0.002(6)
C15 0.025(6) 0.016(7) 0.023(6) -0.001(6) 0.005(5) 0.001(6)
Br1 0.0335(13) 0.0397(18) 0.0358(15) 0.0005(13) 0.0192(11) -0.0044(14)
N2 0.028(6) 0.012(6) 0.016(6) 0.005(5) 0.006(5) -0.001(6)
C21 0.028(6) 0.013(6) 0.020(6) 0.004(5) 0.006(5) 0.002(6)
C22 0.032(5) 0.014(5) 0.022(5) 0.006(5) 0.009(5) 0.000(5)
C23 0.032(6) 0.012(6) 0.019(6) 0.005(5) 0.005(5) -0.003(6)
C24 0.031(6) 0.015(6) 0.019(6) 0.003(6) 0.002(5) -0.003(6)
C25 0.028(6) 0.014(6) 0.017(6) 0.006(6) 0.006(5) -0.003(6)
Br2 0.0404(15) 0.0324(16) 0.0329(14) 0.0028(13) 0.0219(12) -0.0046(14)
N3 0.017(8) 0.021(10) 0.020(8) 0.001(8) 0.001(7) -0.012(8)
C31 0.035(8) 0.014(8) 0.026(7) 0.000(7) 0.014(7) -0.001(7)
C32 0.033(6) 0.014(6) 0.025(6) 0.000(6) 0.016(5) -0.002(6)
C33 0.033(8) 0.015(8) 0.023(7) -0.002(7) 0.010(7) -0.001(7)
C34 0.017(11) 0.020(14) 0.020(12) -0.006(11) -0.003(9) 0.009(11)
C35 0.016(9) 0.027(11) 0.025(10) -0.004(10) 0.010(8) -0.001(9)
Br3 0.0348(14) 0.0193(15) 0.0328(14) 0.0008(12) 0.0205(11) 0.0016(12)
O1 0.015(8) 0.019(10) 0.034(10) -0.005(8) 0.002(7) -0.006(7)
O2 0.015(7) 0.042(12) 0.020(8) 0.008(8) 0.000(6) -0.008(8)
O3 0.022(8) 0.014(9) 0.024(9) 0.007(7) 0.001(7) -0.003(7)

loop_
_atom_type_symbol
_atom_type_description
_atom_type_scat_dispersion_real
_atom_type_scat_dispersion_imag
_atom_type_scat_source
C C 0.0033 0.0016 'International Tables Vol C Tables 4.2.6.8 and 6.1.1.4'
H H 0.0000 0.0000 'International Tables Vol C Tables 4.2.6.8 and 6.1.1.4'
N N 0.0061 0.0033 'International Tables Vol C Tables 4.2.6.8 and 6.1.1.4'
O O 0.0106 0.0060 'International Tables Vol C Tables 4.2.6.8 and 6.1.1.4'
Br Br -0.2901 2.4595 'International Tables Vol C Tables 4.2.6.8 and 6.1.1.4'
Bi Bi -4.1077 10.2566 'International Tables Vol C Tables 4.2.6.8 and 6.1.1.4'

loop_
_exptl_crystal_face_index_h
_exptl_crystal_face_index_k
_exptl_crystal_face_index_l
_exptl_crystal_face_perp_dist
-13 -1 5 0.1636
8 6 9 0.1015
-9 -6 -7 0.1230
8 -3 -12 0.1761
-1 28 -1 0.0428
1 -28 1 0.0209

loop_
_geom_angle_atom_site_label_1
_geom_angle_atom_site_label_2
_geom_angle_atom_site_label_3
_geom_angle
Br11 Bi1 Br14 174.41(7)
Br11 Bi1 Br15 92.78(6)
Br11 Bi1 Br16 92.59(6)
Br12 Bi1 Br11 93.81(7)
Br12 Bi1 Br14 89.38(6)
Br12 Bi1 Br15 172.91(7)
Br12 Bi1 Br16 94.66(7)
Br13 Bi1 Br11 91.15(7)
Br13 Bi1 Br12 93.05(7)
Br13 Bi1 Br14 93.26(6)
Br13 Bi1 Br15 89.44(7)
Br13 Bi1 Br16 171.19(7)
Br14 Bi1 Br15 83.85(6)
Br14 Bi1 Br16 82.57(6)
Br16 Bi1 Br15 82.41(6)
Br14 Bi2 Br15 82.74(6)
Br14 Bi2 Br16 81.66(6)
Br16 Bi2 Br15 82.42(6)
Br17 Bi2 Br14 169.78(8)
Br17 Bi2 Br15 88.81(7)
Br17 Bi2 Br16 91.57(7)
Br18 Bi2 Br14 89.17(7)
Br18 Bi2 Br15 169.66(7)
Br18 Bi2 Br16 90.06(7)
Br18 Bi2 Br17 98.53(8)
Br19 Bi2 Br14 91.07(7)
Br19 Bi2 Br15 92.28(7)
Br19 Bi2 Br16 171.47(8)
Br19 Bi2 Br17 95.01(8)
Br19 Bi2 Br18 94.31(7)
Bi1 Br14 Bi2 81.73(5)
Bi1 Br15 Bi2 79.95(5)
Bi2 Br16 Bi1 80.37(5)
C11 N1 H1 118.9
C15 N1 H1 118.9
C15 N1 C11 122(2)
N1 C11 H11 120.3
N1 C11 C12 119(2)
C12 C11 H11 120.3
C11 C12 C13 121(2)
C11 C12 Br1 118.8(16)
C13 C12 Br1 120.1(16)
C12 C13 H13 121.0
C12 C13 C14 118(2)
C14 C13 H13 121.0
C13 C14 H14 120.4
C13 C14 C15 119(2)
C15 C14 H14 120.4
N1 C15 C14 120(2)
N1 C15 H15 120.0
C14 C15 H15 120.0
C21 N2 H2 118.6
C25 N2 H2 118.6
C25 N2 C21 122.9(19)
N2 C21 H21 120.0
N2 C21 C22 120(2)
C22 C21 H21 120.0
C21 C22 C23 120(2)
C21 C22 Br2 118.0(17)
C23 C22 Br2 121.9(17)
C22 C23 H23 121.0
C24 C23 C22 118(2)
C24 C23 H23 121.0
C23 C24 H24 119.1
C23 C24 C25 122(2)
C25 C24 H24 119.1
N2 C25 C24 117(2)
N2 C25 H25 121.5
C24 C25 H25 121.5
C31 N3 H3 119.1
C35 N3 H3 119.1
C35 N3 C31 122(2)
N3 C31 H31 121.3
C32 C31 N3 117(2)
C32 C31 H31 121.3
C31 C32 C33 121(2)
C31 C32 Br3 117.7(18)
C33 C32 Br3 121.2(18)
C32 C33 H33 120.3
C34 C33 C32 119(2)
C34 C33 H33 120.3
C33 C34 H34 120.5
C33 C34 C35 119(2)
C35 C34 H34 120.5
N3 C35 C34 121(2)
N3 C35 H35 119.4
C34 C35 H35 119.4

loop_
_geom_bond_atom_site_label_1
_geom_bond_atom_site_label_2
_geom_bond_distance
Bi1 Br11 2.796(2)
Bi1 Br12 2.725(2)
Bi1 Br13 2.712(2)
Bi1 Br14 2.960(2)
Bi1 Br15 3.044(2)
Bi1 Br16 3.036(2)
Bi2 Br14 3.021(2)
Bi2 Br15 3.049(2)
Bi2 Br16 3.031(2)
Bi2 Br17 2.741(2)
Bi2 Br18 2.738(2)
Bi2 Br19 2.699(2)
N1 H1 0.8800
N1 C11 1.33(3)
N1 C15 1.33(3)
C11 H11 0.9500
C11 C12 1.37(3)
C12 C13 1.38(3)
C12 Br1 1.89(2)
C13 H13 0.9500
C13 C14 1.39(3)
C14 H14 0.9500
C14 C15 1.39(3)
C15 H15 0.9500
N2 H2 0.8800
N2 C21 1.35(3)
N2 C25 1.34(3)
C21 H21 0.9500
C21 C22 1.35(3)
C22 C23 1.39(3)
C22 Br2 1.87(2)
C23 H23 0.9500
C23 C24 1.37(3)
C24 H24 0.9500
C24 C25 1.39(3)
C25 H25 0.9500
N3 H3 0.8800
N3 C31 1.38(3)
N3 C35 1.32(3)
C31 H31 0.9500
C31 C32 1.36(3)
C32 C33 1.40(3)
C32 Br3 1.90(2)
C33 H33 0.9500
C33 C34 1.35(3)
C34 H34 0.9500
C34 C35 1.37(3)
C35 H35 0.9500
